data_9012496
loop_
_publ_author_name
'Cartz, L.'
'Srinivasa, S. R.'
'Riedner, R. J.'
'Jorgensen, J. D.'
'Worlton, T. G.'

_publ_section_title
;
 Effect of pressure on bonding in black phosphorus
 Locality: synthetic
 Sample: at P = 2.66 GPa
 Note: pressures calculated from the measured unit cell volume
;
_journal_name_full 'Journal of Chemical Physics'
_journal_page_first 1718
_journal_page_last 1721
_journal_paper_doi 10.1063/1.438523
_journal_volume 71
_journal_year 1979
_chemical_formula_sum P
_chemical_name_common Phosphorus
_space_group_IT_number 64
_space_group_name_Hall '-C 2ac 2'
_space_group_name_H-M_alt 'C m c e'
_symmetry_space_group_name_Hall '-C 2ac 2'
_symmetry_space_group_name_H-M 'C m c e'
_cell_angle_alpha 90
_cell_angle_beta 90
_cell_angle_gamma 90
_cell_length_a 3.3120
_cell_length_b 10.140
_cell_formula_units_Z 8
_cell_length_c 4.229
_cell_volume 142.025
_diffrn_ambient_pressure 2.66e+06
_exptl_crystal_density_diffrn 2.897
_cod_original_sg_symbol_H-M 'C m c a'
_cod_database_code 9012496

loop_
_symmetry_equiv_pos_as_xyz
x,y,z
1/2+x,1/2+y,z
x,1/2-y,1/2+z
1/2+x,-y,1/2+z
-x,1/2+y,1/2-z
1/2-x,+y,1/2-z
-x,y,z
1/2-x,1/2+y,z
x,-y,-z
1/2+x,1/2-y,-z
x,1/2+y,1/2-z
1/2+x,+y,1/2-z
-x,1/2-y,1/2+z
1/2-x,-y,1/2+z
-x,-y,-z
1/2-x,1/2-y,-z

loop_
_atom_site_label
_atom_site_fract_x
_atom_site_fract_y
_atom_site_fract_z
P 0.00000 0.10530 0.07490

_database_code_amcsd 0013018
